data_1552300
loop_
_publ_author_name
'Gleede, Barbara'
'Oehl, Elisabeth K.'
'Schollmeyer, Dieter'
'Waldvogel, Siegfried R.'

_publ_section_title
;
 3,4',5,5'-Tetramethoxy-2'-methylbiphenyl-4-ol
;
_journal_coeditor_code HB4315
_journal_issue 9
_journal_name_full IUCrData
_journal_page_first x191212
_journal_paper_doi 10.1107/S2414314619012124
_journal_volume 4
_journal_year 2019
_chemical_formula_iupac 'C17 H20 O5'
_chemical_formula_moiety 'C17 H20 O5'
_chemical_formula_sum 'C17 H20 O5'
_chemical_formula_weight 304.33
_chemical_melting_point 367
_chemical_name_systematic
;
3,4',5,5'-Tetramethoxy-2'-methylbiphenyl-4-ol
;
_space_group_crystal_system triclinic
_space_group_IT_number 2
_space_group_name_Hall '-P 1'
_space_group_name_H-M_alt 'P -1'
_symmetry_space_group_name_Hall '-P 1'
_symmetry_space_group_name_H-M 'P -1'
_atom_sites_solution_hydrogens mixed
_atom_sites_solution_primary direct
_audit_creation_method SHELXL-2018/3
_cell_angle_alpha 85.600(5)
_cell_angle_beta 87.945(5)
_cell_angle_gamma 78.702(5)
_cell_formula_units_Z 4
_cell_length_a 7.5318(5)
_cell_length_b 11.0092(6)
_cell_length_c 18.1896(12)
_cell_measurement_reflns_used 5220
_cell_measurement_temperature 193(2)
_cell_measurement_theta_max 28.25
_cell_measurement_theta_min 2.76
_cell_volume 1474.34(16)
_computing_cell_refinement
;
X-RED and X-AREA (Stoe & Cie, 1996)
;
_computing_data_collection
;
X-RED and X-AREA (Stoe & Cie, 1996)
;
_computing_data_reduction
;
X-RED and X-AREA (Stoe & Cie, 1996)
;
_computing_molecular_graphics
;
PLATON (Spek, 2009)
;
_computing_publication_material
;
SHELXL2018 (Sheldrick, 2015)
;
_computing_structure_refinement
;
SHELXL2018 (Sheldrick, 2015)
;
_computing_structure_solution
;
SIR2004 (Altomare <i>et al.</i>,  1999)
;
_diffrn_ambient_temperature 193(2)
_diffrn_detector 'image plate (34 cm diameter)'
_diffrn_detector_area_resol_mean 6.67
_diffrn_measured_fraction_theta_full 0.999
_diffrn_measured_fraction_theta_max 0.994
_diffrn_measurement_device '2-circle goniometer'
_diffrn_measurement_device_type 'Stoe IPDS 2T'
_diffrn_measurement_method 'rotation method'
_diffrn_radiation_type MoK\a
_diffrn_radiation_wavelength 0.71073
_diffrn_reflns_av_R_equivalents 0.0324
_diffrn_reflns_av_unetI/netI 0.0566
_diffrn_reflns_limit_h_max 9
_diffrn_reflns_limit_h_min -9
_diffrn_reflns_limit_k_max 14
_diffrn_reflns_limit_k_min -14
_diffrn_reflns_limit_l_max 23
_diffrn_reflns_limit_l_min -22
_diffrn_reflns_number 13532
_diffrn_reflns_theta_full 25.242
_diffrn_reflns_theta_max 27.888
_diffrn_reflns_theta_min 2.758
_diffrn_source 'sealed X-ray tube, 12 x 0.4 mm long-fine focus'
_exptl_absorpt_coefficient_mu 0.101
_exptl_absorpt_correction_type none
_exptl_crystal_colour colourless
_exptl_crystal_density_diffrn 1.371
_exptl_crystal_description block
_exptl_crystal_F_000 648
_exptl_crystal_size_max 0.310
_exptl_crystal_size_mid 0.210
_exptl_crystal_size_min 0.130
_refine_diff_density_max 0.273
_refine_diff_density_min -0.234
_refine_ls_extinction_method none
_refine_ls_goodness_of_fit_ref 0.962
_refine_ls_hydrogen_treatment mixed
_refine_ls_matrix_type full
_refine_ls_number_parameters 415
_refine_ls_number_reflns 6992
_refine_ls_number_restraints 0
_refine_ls_restrained_S_all 0.962
_refine_ls_R_factor_all 0.0867
_refine_ls_R_factor_gt 0.0459
_refine_ls_shift/su_max 0.000
_refine_ls_shift/su_mean 0.000
_refine_ls_structure_factor_coef Fsqd
_refine_ls_weighting_details 'w=1/[\s^2^(Fo^2^)+(0.0650P)^2^] where P=(Fo^2^+2Fc^2^)/3'
_refine_ls_weighting_scheme calc
_refine_ls_wR_factor_gt 0.1100
_refine_ls_wR_factor_ref 0.1218
_reflns_number_gt 4168
_reflns_number_total 6992
_reflns_threshold_expression 'I > 2\s(I)'
_cod_data_source_file hb4315sup1.cif
_cod_data_source_block I
_cod_database_code 1552300
_shelx_space_group_comment
;
The symmetry employed for this shelxl refinement is uniquely defined
by the following loop, which should always be used as a source of
symmetry information in preference to the above space-group names.
They are only intended as comments.
;
_shelx_estimated_absorpt_t_min 0.970
_shelx_estimated_absorpt_t_max 0.987

loop_
_space_group_symop_operation_xyz
'x, y, z'
'-x, -y, -z'

loop_
_atom_site_type_symbol
_atom_site_label
_atom_site_fract_x
_atom_site_fract_y
_atom_site_fract_z
_atom_site_U_iso_or_equiv
_atom_site_adp_type
_atom_site_calc_flag
_atom_site_occupancy
C C1A 0.9799(2) 0.18167(15) 0.12238(9) 0.0296(4) Uani d 1
C C2A 1.0221(3) 0.30034(15) 0.11006(10) 0.0340(4) Uani d 1
H H2A 1.137500 0.309233 0.090027 0.041 Uiso calc 1
C C3A 0.8959(3) 0.40467(15) 0.12707(9) 0.0326(4) Uani d 1
C C4A 0.7270(3) 0.39390(16) 0.15603(9) 0.0321(4) Uani d 1
C C5A 0.6841(2) 0.27607(16) 0.16868(9) 0.0312(4) Uani d 1
C C6A 0.8106(2) 0.17168(15) 0.15203(9) 0.0303(4) Uani d 1
H H6A 0.780804 0.091848 0.161104 0.036 Uiso calc 1
O O7A 0.92497(19) 0.52477(11) 0.11762(7) 0.0415(3) Uani d 1
C C8A 1.1016(3) 0.54224(19) 0.09269(13) 0.0485(5) Uani d 1
H H8A 1.122470 0.519130 0.041678 0.073 Uiso calc 1
H H8B 1.193357 0.489944 0.124263 0.073 Uiso calc 1
H H8C 1.109827 0.629598 0.095084 0.073 Uiso calc 1
O O9A 0.5991(2) 0.49493(12) 0.17523(8) 0.0413(3) Uani d 1
H H9A 0.626(4) 0.564(2) 0.1549(16) 0.082(9) Uiso d 1
O O10A 0.51533(18) 0.27390(11) 0.19765(8) 0.0428(3) Uani d 1
C C11A 0.4691(3) 0.15525(18) 0.21397(13) 0.0477(5) Uani d 1
H H11A 0.474542 0.112132 0.168525 0.072 Uiso calc 1
H H11B 0.346181 0.165727 0.235316 0.072 Uiso calc 1
H H11C 0.554737 0.106225 0.249294 0.072 Uiso calc 1
C C12A 1.1143(2) 0.06707(15) 0.10736(9) 0.0287(4) Uani d 1
C C13A 1.1546(2) -0.02472(15) 0.16586(9) 0.0295(4) Uani d 1
H H13A 1.099942 -0.009578 0.213016 0.035 Uiso calc 1
C C14A 1.2709(2) -0.13561(15) 0.15652(9) 0.0293(4) Uani d 1
C C15A 1.3497(2) -0.15842(15) 0.08669(10) 0.0297(4) Uani d 1
C C16A 1.3113(2) -0.06908(16) 0.02949(10) 0.0314(4) Uani d 1
H H16A 1.366084 -0.085124 -0.017537 0.038 Uiso calc 1
C C17A 1.1942(2) 0.04481(15) 0.03803(9) 0.0296(4) Uani d 1
O O18A 1.31709(19) -0.22968(11) 0.21027(7) 0.0375(3) Uani d 1
C C19A 1.2669(3) -0.20125(18) 0.28398(10) 0.0423(5) Uani d 1
H H19A 1.315309 -0.128816 0.295759 0.063 Uiso calc 1
H H19B 1.316239 -0.272475 0.317834 0.063 Uiso calc 1
H H19C 1.134578 -0.182842 0.289158 0.063 Uiso calc 1
O O20A 1.46309(18) -0.27231(11) 0.08059(7) 0.0384(3) Uani d 1
C C21A 1.4887(3) -0.31556(19) 0.00889(11) 0.0458(5) Uani d 1
H H21A 1.370770 -0.316686 -0.011839 0.069 Uiso calc 1
H H21B 1.562059 -0.399714 0.011582 0.069 Uiso calc 1
H H21C 1.551004 -0.260204 -0.022681 0.069 Uiso calc 1
C C22A 1.1508(3) 0.13320(16) -0.02933(10) 0.0364(4) Uani d 1
H H22A 1.191277 0.089587 -0.073735 0.055 Uiso calc 1
H H22B 1.213269 0.202955 -0.027020 0.055 Uiso calc 1
H H22C 1.019844 0.164474 -0.030977 0.055 Uiso calc 1
C C1B 0.3944(2) 0.27622(14) 0.48112(9) 0.0261(4) Uani d 1
C C2B 0.3044(2) 0.33223(15) 0.41793(9) 0.0290(4) Uani d 1
H H2B 0.190413 0.314420 0.406677 0.035 Uiso calc 1
C C3B 0.3824(3) 0.41407(15) 0.37162(9) 0.0291(4) Uani d 1
C C4B 0.5515(2) 0.43821(14) 0.38575(9) 0.0283(4) Uani d 1
C C5B 0.6380(2) 0.38653(14) 0.45020(9) 0.0266(4) Uani d 1
C C6B 0.5587(2) 0.30630(14) 0.49753(9) 0.0267(4) Uani d 1
H H6B 0.617609 0.271500 0.541746 0.032 Uiso calc 1
O O7B 0.30278(18) 0.47921(11) 0.31022(7) 0.0374(3) Uani d 1
C C8B 0.1337(3) 0.4548(2) 0.29006(12) 0.0482(5) Uani d 1
H H8D 0.088563 0.509777 0.247053 0.072 Uiso calc 1
H H8E 0.046793 0.469510 0.331326 0.072 Uiso calc 1
H H8F 0.149065 0.368084 0.277882 0.072 Uiso calc 1
O O9B 0.6339(2) 0.51264(11) 0.33720(8) 0.0385(3) Uani d 1
H H9B 0.575(3) 0.514(2) 0.2964(14) 0.067(8) Uiso d 1
O O10B 0.80286(17) 0.41603(11) 0.46072(7) 0.0348(3) Uani d 1
C C11B 0.8942(2) 0.36313(16) 0.52674(10) 0.0337(4) Uani d 1
H H11D 0.921109 0.272429 0.526178 0.051 Uiso calc 1
H H11E 0.816650 0.387191 0.569692 0.051 Uiso calc 1
H H11F 1.007510 0.393562 0.529543 0.051 Uiso calc 1
C C12B 0.3161(2) 0.18486(15) 0.53019(9) 0.0259(4) Uani d 1
C C13B 0.2925(2) 0.20527(15) 0.60577(9) 0.0265(4) Uani d 1
H H13B 0.323504 0.277270 0.623403 0.032 Uiso calc 1
C C14B 0.2250(2) 0.12222(15) 0.65462(9) 0.0265(4) Uani d 1
C C15B 0.1776(2) 0.01716(15) 0.62843(9) 0.0268(4) Uani d 1
C C16B 0.2012(2) -0.00287(14) 0.55426(9) 0.0276(4) Uani d 1
H H16B 0.169434 -0.074851 0.536936 0.033 Uiso calc 1
C C17B 0.2700(2) 0.07911(15) 0.50431(9) 0.0264(4) Uani d 1
O O18B 0.19864(18) 0.13309(10) 0.72899(6) 0.0338(3) Uani d 1
C C19B 0.2269(3) 0.24458(17) 0.75752(10) 0.0398(5) Uani d 1
H H19D 0.355463 0.249027 0.752602 0.060 Uiso calc 1
H H19E 0.189646 0.245164 0.809695 0.060 Uiso calc 1
H H19F 0.154858 0.316263 0.729890 0.060 Uiso calc 1
O O20B 0.10809(18) -0.05989(10) 0.67998(6) 0.0336(3) Uani d 1
C C21B 0.1288(3) -0.18709(15) 0.66423(11) 0.0385(5) Uani d 1
H H21D 0.058455 -0.193066 0.620797 0.058 Uiso calc 1
H H21E 0.085042 -0.234313 0.706616 0.058 Uiso calc 1
H H21F 0.256938 -0.221171 0.654470 0.058 Uiso calc 1
C C22B 0.3017(2) 0.04457(16) 0.42521(9) 0.0308(4) Uani d 1
H H22D 0.205007 0.093332 0.394503 0.046 Uiso calc 1
H H22E 0.301750 -0.044073 0.422886 0.046 Uiso calc 1
H H22F 0.418809 0.062125 0.407079 0.046 Uiso calc 1

loop_
_atom_site_aniso_label
_atom_site_aniso_U_11
_atom_site_aniso_U_22
_atom_site_aniso_U_33
_atom_site_aniso_U_12
_atom_site_aniso_U_13
_atom_site_aniso_U_23
C1A 0.0359(10) 0.0294(9) 0.0234(9) -0.0068(8) 0.0002(7) -0.0016(7)
C2A 0.0394(11) 0.0321(9) 0.0304(10) -0.0085(8) 0.0043(8) -0.0008(7)
C3A 0.0476(12) 0.0266(9) 0.0249(9) -0.0115(8) -0.0003(8) 0.0002(7)
C4A 0.0409(11) 0.0289(9) 0.0241(9) -0.0017(8) -0.0005(8) -0.0012(7)
C5A 0.0336(10) 0.0348(9) 0.0247(9) -0.0064(8) 0.0003(8) -0.0004(7)
C6A 0.0383(11) 0.0265(8) 0.0265(9) -0.0078(8) -0.0014(8) 0.0001(7)
O7A 0.0514(9) 0.0263(6) 0.0471(8) -0.0108(6) 0.0058(7) 0.0002(6)
C8A 0.0569(14) 0.0379(11) 0.0540(14) -0.0204(10) 0.0114(11) -0.0008(9)
O9A 0.0505(9) 0.0273(7) 0.0419(8) 0.0004(6) 0.0062(7) 0.0008(6)
O10A 0.0381(8) 0.0344(7) 0.0549(9) -0.0070(6) 0.0100(7) -0.0007(6)
C11A 0.0378(12) 0.0423(11) 0.0633(15) -0.0130(9) 0.0102(10) 0.0032(10)
C12A 0.0320(10) 0.0286(8) 0.0269(9) -0.0091(7) 0.0007(7) -0.0023(7)
C13A 0.0344(10) 0.0307(9) 0.0239(9) -0.0078(8) 0.0041(7) -0.0033(7)
C14A 0.0345(10) 0.0300(9) 0.0242(9) -0.0087(8) -0.0008(7) 0.0002(7)
C15A 0.0323(10) 0.0271(8) 0.0299(10) -0.0049(7) 0.0014(8) -0.0063(7)
C16A 0.0350(10) 0.0348(9) 0.0253(9) -0.0088(8) 0.0050(8) -0.0046(7)
C17A 0.0331(10) 0.0314(9) 0.0261(9) -0.0109(7) 0.0007(7) -0.0006(7)
O18A 0.0509(8) 0.0327(6) 0.0248(7) 0.0000(6) 0.0014(6) 0.0010(5)
C19A 0.0521(13) 0.0442(11) 0.0246(10) 0.0024(9) 0.0019(9) 0.0038(8)
O20A 0.0469(8) 0.0346(7) 0.0296(7) 0.0030(6) 0.0017(6) -0.0063(5)
C21A 0.0593(14) 0.0429(11) 0.0329(11) -0.0011(10) 0.0014(10) -0.0114(9)
C22A 0.0468(12) 0.0338(9) 0.0288(10) -0.0101(8) 0.0019(8) 0.0008(8)
C1B 0.0297(9) 0.0249(8) 0.0229(9) -0.0033(7) 0.0020(7) -0.0025(6)
C2B 0.0282(9) 0.0297(9) 0.0280(9) -0.0034(7) -0.0003(7) -0.0005(7)
C3B 0.0369(10) 0.0248(8) 0.0224(9) 0.0012(7) 0.0012(7) -0.0011(7)
C4B 0.0383(10) 0.0219(8) 0.0249(9) -0.0078(7) 0.0077(7) -0.0018(6)
C5B 0.0276(9) 0.0253(8) 0.0275(9) -0.0055(7) 0.0033(7) -0.0051(7)
C6B 0.0295(9) 0.0261(8) 0.0229(9) -0.0019(7) 0.0003(7) -0.0009(7)
O7B 0.0448(8) 0.0361(7) 0.0278(7) -0.0022(6) -0.0053(6) 0.0068(5)
C8B 0.0519(14) 0.0510(12) 0.0389(12) -0.0035(10) -0.0156(10) 0.0040(9)
O9B 0.0515(9) 0.0376(7) 0.0282(7) -0.0166(6) 0.0039(7) 0.0052(6)
O10B 0.0342(7) 0.0383(7) 0.0336(7) -0.0123(6) 0.0008(6) 0.0005(5)
C11B 0.0305(10) 0.0350(9) 0.0350(10) -0.0053(8) -0.0012(8) -0.0012(8)
C12B 0.0243(9) 0.0273(8) 0.0253(9) -0.0035(7) -0.0001(7) -0.0001(7)
C13B 0.0268(9) 0.0250(8) 0.0280(9) -0.0048(7) 0.0004(7) -0.0041(7)
C14B 0.0273(9) 0.0279(8) 0.0225(8) -0.0012(7) 0.0015(7) -0.0028(7)
C15B 0.0275(9) 0.0260(8) 0.0262(9) -0.0053(7) 0.0050(7) 0.0004(7)
C16B 0.0291(9) 0.0238(8) 0.0302(9) -0.0050(7) 0.0000(7) -0.0048(7)
C17B 0.0254(9) 0.0272(8) 0.0248(9) -0.0009(7) 0.0004(7) -0.0022(7)
O18B 0.0510(8) 0.0298(6) 0.0228(6) -0.0133(6) 0.0061(6) -0.0051(5)
C19B 0.0592(13) 0.0350(10) 0.0279(10) -0.0139(9) 0.0060(9) -0.0101(8)
O20B 0.0477(8) 0.0250(6) 0.0292(7) -0.0112(5) 0.0090(6) -0.0025(5)
C21B 0.0539(13) 0.0248(9) 0.0377(11) -0.0105(9) 0.0009(9) -0.0017(8)
C22B 0.0333(10) 0.0324(9) 0.0257(9) -0.0036(8) 0.0016(7) -0.0039(7)

loop_
_atom_type_symbol
_atom_type_description
_atom_type_scat_dispersion_real
_atom_type_scat_dispersion_imag
_atom_type_scat_source
C C 0.0033 0.0016 'International Tables Vol C Tables 4.2.6.8 and 6.1.1.4'
H H 0.0000 0.0000 'International Tables Vol C Tables 4.2.6.8 and 6.1.1.4'
O O 0.0106 0.0060 'International Tables Vol C Tables 4.2.6.8 and 6.1.1.4'

loop_
_geom_angle_atom_site_label_1
_geom_angle_atom_site_label_2
_geom_angle_atom_site_label_3
_geom_angle
C6A C1A C2A 118.54(16)
C6A C1A C12A 119.64(15)
C2A C1A C12A 121.77(17)
C3A C2A C1A 120.20(18)
C3A C2A H2A 119.9
C1A C2A H2A 119.9
O7A C3A C4A 114.59(15)
O7A C3A C2A 124.54(17)
C4A C3A C2A 120.86(16)
O9A C4A C3A 122.70(16)
O9A C4A C5A 117.98(17)
C3A C4A C5A 119.29(16)
O10A C5A C6A 124.69(16)
O10A C5A C4A 115.43(15)
C6A C5A C4A 119.87(17)
C5A C6A C1A 121.23(16)
C5A C6A H6A 119.4
C1A C6A H6A 119.4
C3A O7A C8A 117.60(14)
O7A C8A H8A 109.5
O7A C8A H8B 109.5
H8A C8A H8B 109.5
O7A C8A H8C 109.5
H8A C8A H8C 109.5
H8B C8A H8C 109.5
C4A O9A H9A 110.6(18)
C5A O10A C11A 117.11(14)
O10A C11A H11A 109.5
O10A C11A H11B 109.5
H11A C11A H11B 109.5
O10A C11A H11C 109.5
H11A C11A H11C 109.5
H11B C11A H11C 109.5
C17A C12A C13A 119.18(15)
C17A C12A C1A 123.25(15)
C13A C12A C1A 117.51(15)
C14A C13A C12A 121.72(16)
C14A C13A H13A 119.1
C12A C13A H13A 119.1
O18A C14A C13A 125.46(15)
O18A C14A C15A 115.47(15)
C13A C14A C15A 119.07(16)
C16A C15A O20A 124.26(15)
C16A C15A C14A 119.45(15)
O20A C15A C14A 116.29(15)
C15A C16A C17A 122.33(16)
C15A C16A H16A 118.8
C17A C16A H16A 118.8
C12A C17A C16A 118.25(15)
C12A C17A C22A 123.36(16)
C16A C17A C22A 118.25(15)
C14A O18A C19A 116.66(13)
O18A C19A H19A 109.5
O18A C19A H19B 109.5
H19A C19A H19B 109.5
O18A C19A H19C 109.5
H19A C19A H19C 109.5
H19B C19A H19C 109.5
C15A O20A C21A 116.33(14)
O20A C21A H21A 109.5
O20A C21A H21B 109.5
H21A C21A H21B 109.5
O20A C21A H21C 109.5
H21A C21A H21C 109.5
H21B C21A H21C 109.5
C17A C22A H22A 109.5
C17A C22A H22B 109.5
H22A C22A H22B 109.5
C17A C22A H22C 109.5
H22A C22A H22C 109.5
H22B C22A H22C 109.5
C6B C1B C2B 119.18(16)
C6B C1B C12B 120.36(15)
C2B C1B C12B 120.46(16)
C3B C2B C1B 119.59(17)
C3B C2B H2B 120.2
C1B C2B H2B 120.2
O7B C3B C2B 124.74(17)
O7B C3B C4B 114.14(15)
C2B C3B C4B 121.11(16)
O9B C4B C3B 121.01(16)
O9B C4B C5B 119.67(17)
C3B C4B C5B 119.32(16)
O10B C5B C4B 115.89(15)
O10B C5B C6B 124.43(16)
C4B C5B C6B 119.63(17)
C5B C6B C1B 120.98(16)
C5B C6B H6B 119.5
C1B C6B H6B 119.5
C3B O7B C8B 117.41(15)
O7B C8B H8D 109.5
O7B C8B H8E 109.5
H8D C8B H8E 109.5
O7B C8B H8F 109.5
H8D C8B H8F 109.5
H8E C8B H8F 109.5
C4B O9B H9B 103.3(17)
C5B O10B C11B 116.63(14)
O10B C11B H11D 109.5
O10B C11B H11E 109.5
H11D C11B H11E 109.5
O10B C11B H11F 109.5
H11D C11B H11F 109.5
H11E C11B H11F 109.5
C17B C12B C13B 119.40(15)
C17B C12B C1B 122.42(14)
C13B C12B C1B 118.17(15)
C14B C13B C12B 121.04(15)
C14B C13B H13B 119.5
C12B C13B H13B 119.5
O18B C14B C13B 125.47(15)
O18B C14B C15B 115.14(15)
C13B C14B C15B 119.38(15)
O20B C15B C16B 124.41(15)
O20B C15B C14B 116.08(14)
C16B C15B C14B 119.51(15)
C15B C16B C17B 122.00(16)
C15B C16B H16B 119.0
C17B C16B H16B 119.0
C16B C17B C12B 118.67(15)
C16B C17B C22B 117.84(15)
C12B C17B C22B 123.37(16)
C14B O18B C19B 117.53(13)
O18B C19B H19D 109.5
O18B C19B H19E 109.5
H19D C19B H19E 109.5
O18B C19B H19F 109.5
H19D C19B H19F 109.5
H19E C19B H19F 109.5
C15B O20B C21B 116.76(12)
O20B C21B H21D 109.5
O20B C21B H21E 109.5
H21D C21B H21E 109.5
O20B C21B H21F 109.5
H21D C21B H21F 109.5
H21E C21B H21F 109.5
C17B C22B H22D 109.5
C17B C22B H22E 109.5
H22D C22B H22E 109.5
C17B C22B H22F 109.5
H22D C22B H22F 109.5
H22E C22B H22F 109.5

loop_
_geom_bond_atom_site_label_1
_geom_bond_atom_site_label_2
_geom_bond_distance
C1A C6A 1.388(2)
C1A C2A 1.404(2)
C1A C12A 1.491(2)
C2A C3A 1.387(2)
C2A H2A 0.9500
C3A O7A 1.379(2)
C3A C4A 1.383(3)
C4A O9A 1.379(2)
C4A C5A 1.397(2)
C5A O10A 1.362(2)
C5A C6A 1.387(2)
C6A H6A 0.9500
O7A C8A 1.434(2)
C8A H8A 0.9800
C8A H8B 0.9800
C8A H8C 0.9800
O9A H9A 0.87(3)
O10A C11A 1.424(2)
C11A H11A 0.9800
C11A H11B 0.9800
C11A H11C 0.9800
C12A C17A 1.396(2)
C12A C13A 1.408(2)
C13A C14A 1.374(2)
C13A H13A 0.9500
C14A O18A 1.370(2)
C14A C15A 1.402(2)
C15A C16A 1.374(2)
C15A O20A 1.3816(19)
C16A C17A 1.400(2)
C16A H16A 0.9500
C17A C22A 1.509(2)
O18A C19A 1.421(2)
C19A H19A 0.9800
C19A H19B 0.9800
C19A H19C 0.9800
O20A C21A 1.416(2)
C21A H21A 0.9800
C21A H21B 0.9800
C21A H21C 0.9800
C22A H22A 0.9800
C22A H22B 0.9800
C22A H22C 0.9800
C1B C6B 1.390(2)
C1B C2B 1.394(2)
C1B C12B 1.487(2)
C2B C3B 1.386(2)
C2B H2B 0.9500
C3B O7B 1.370(2)
C3B C4B 1.388(3)
C4B O9B 1.373(2)
C4B C5B 1.389(2)
C5B O10B 1.367(2)
C5B C6B 1.390(2)
C6B H6B 0.9500
O7B C8B 1.418(2)
C8B H8D 0.9800
C8B H8E 0.9800
C8B H8F 0.9800
O9B H9B 0.88(3)
O10B C11B 1.432(2)
C11B H11D 0.9800
C11B H11E 0.9800
C11B H11F 0.9800
C12B C17B 1.397(2)
C12B C13B 1.409(2)
C13B C14B 1.382(2)
C13B H13B 0.9500
C14B O18B 1.371(2)
C14B C15B 1.397(2)
C15B O20B 1.375(2)
C15B C16B 1.383(2)
C16B C17B 1.390(2)
C16B H16B 0.9500
C17B C22B 1.515(2)
O18B C19B 1.424(2)
C19B H19D 0.9800
C19B H19E 0.9800
C19B H19F 0.9800
O20B C21B 1.4284(19)
C21B H21D 0.9800
C21B H21E 0.9800
C21B H21F 0.9800
C22B H22D 0.9800
C22B H22E 0.9800
C22B H22F 0.9800

loop_
_geom_hbond_atom_site_label_D
_geom_hbond_atom_site_label_H
_geom_hbond_atom_site_label_A
_geom_hbond_site_symmetry_A
_geom_hbond_distance_DH
_geom_hbond_distance_HA
_geom_hbond_distance_DA
_geom_hbond_angle_DHA
_geom_hbond_publ_flag
O9A H9A O7A . 0.87(3) 2.30(3) 2.703(2) 108(2) yes
O9B H9B O7B . 0.88(3) 2.16(3) 2.659(2) 116(2) yes
O9A H9A O20A 1_465 0.87(3) 2.34(3) 3.0000(19) 133(2) yes
O9B H9B O9A . 0.88(3) 2.23(3) 2.992(2) 146(2) yes
C13A H13A O20B 2_656 0.95 2.52 3.453(2) 166 y
C13B H13B O9B 2_666 0.95 2.55 3.498(2) 172 y
C19A H19C O18B 2_656 0.98 2.49 3.452(3) 167 y
C19B H19D O18A 2_756 0.98 2.54 3.475(3) 159 y

loop_
_geom_torsion_atom_site_label_1
_geom_torsion_atom_site_label_2
_geom_torsion_atom_site_label_3
_geom_torsion_atom_site_label_4
_geom_torsion
C6A C1A C2A C3A -0.3(3)
C12A C1A C2A C3A -177.76(16)
C1A C2A C3A O7A 179.41(17)
C1A C2A C3A C4A -0.2(3)
O7A C3A C4A O9A -1.2(3)
C2A C3A C4A O9A 178.50(16)
O7A C3A C4A C5A -179.23(15)
C2A C3A C4A C5A 0.5(3)
O9A C4A C5A O10A 1.5(2)
C3A C4A C5A O10A 179.66(16)
O9A C4A C5A C6A -178.27(16)
C3A C4A C5A C6A -0.1(3)
O10A C5A C6A C1A 179.81(17)
C4A C5A C6A C1A -0.4(3)
C2A C1A C6A C5A 0.6(3)
C12A C1A C6A C5A 178.15(16)
C4A C3A O7A C8A 175.72(17)
C2A C3A O7A C8A -3.9(3)
C6A C5A O10A C11A 2.1(3)
C4A C5A O10A C11A -177.66(17)
C6A C1A C12A C17A 123.53(19)
C2A C1A C12A C17A -59.0(2)
C6A C1A C12A C13A -53.5(2)
C2A C1A C12A C13A 123.95(19)
C17A C12A C13A C14A 0.1(3)
C1A C12A C13A C14A 177.27(17)
C12A C13A C14A O18A -179.88(17)
C12A C13A C14A C15A -0.8(3)
O18A C14A C15A C16A -179.86(16)
C13A C14A C15A C16A 0.9(3)
O18A C14A C15A O20A 0.2(2)
C13A C14A C15A O20A -179.01(16)
O20A C15A C16A C17A 179.45(16)
C14A C15A C16A C17A -0.5(3)
C13A C12A C17A C16A 0.3(3)
C1A C12A C17A C16A -176.64(17)
C13A C12A C17A C22A 175.88(17)
C1A C12A C17A C22A -1.1(3)
C15A C16A C17A C12A -0.1(3)
C15A C16A C17A C22A -175.92(17)
C13A C14A O18A C19A -12.0(3)
C15A C14A O18A C19A 168.81(17)
C16A C15A O20A C21A -22.8(3)
C14A C15A O20A C21A 157.19(18)
C6B C1B C2B C3B 1.8(2)
C12B C1B C2B C3B -177.90(14)
C1B C2B C3B O7B -176.54(15)
C1B C2B C3B C4B 2.1(2)
O7B C3B C4B O9B -5.7(2)
C2B C3B C4B O9B 175.51(14)
O7B C3B C4B C5B 174.06(14)
C2B C3B C4B C5B -4.8(2)
O9B C4B C5B O10B 0.7(2)
C3B C4B C5B O10B -179.08(14)
O9B C4B C5B C6B -176.83(14)
C3B C4B C5B C6B 3.4(2)
O10B C5B C6B C1B -176.82(14)
C4B C5B C6B C1B 0.4(2)
C2B C1B C6B C5B -3.0(2)
C12B C1B C6B C5B 176.61(14)
C2B C3B O7B C8B -4.4(2)
C4B C3B O7B C8B 176.86(15)
C4B C5B O10B C11B -179.75(14)
C6B C5B O10B C11B -2.4(2)
C6B C1B C12B C17B -124.34(18)
C2B C1B C12B C17B 55.3(2)
C6B C1B C12B C13B 54.1(2)
C2B C1B C12B C13B -126.26(17)
C17B C12B C13B C14B 0.2(2)
C1B C12B C13B C14B -178.29(15)
C12B C13B C14B O18B 179.38(16)
C12B C13B C14B C15B -0.7(2)
O18B C14B C15B O20B 1.1(2)
C13B C14B C15B O20B -178.75(15)
O18B C14B C15B C16B -179.25(15)
C13B C14B C15B C16B 0.9(2)
O20B C15B C16B C17B 179.13(16)
C14B C15B C16B C17B -0.4(3)
C15B C16B C17B C12B -0.1(3)
C15B C16B C17B C22B 176.21(16)
C13B C12B C17B C16B 0.2(2)
C1B C12B C17B C16B 178.64(16)
C13B C12B C17B C22B -175.87(15)
C1B C12B C17B C22B 2.5(3)
C13B C14B O18B C19B 6.2(3)
C15B C14B O18B C19B -173.66(15)
C16B C15B O20B C21B 25.8(2)
C14B C15B O20B C21B -154.65(15)

_cod_database_fobs_code 1552300
